data_7013860
loop_
_publ_author_name
'Garc\'ia, Felipe'
'Hopkins, Alexander D.'
'Humphrey, Simon M.'
'McPartlin, Mary'
'Rogers, Michael C.'
'Wright, Dominic S.'

_publ_section_title
;
 The first example of a Si-bridged tris(pyridyl) ligand; synthesis and
 structure of [MeSi(2-C5H4N)3LiX](X = 0.2Br, 0.8Cl).
;
_journal_issue 3
_journal_name_full 'Dalton transactions (Cambridge, England : 2003)'
_journal_page_first 361
_journal_page_last 362
_journal_paper_doi 10.1039/b315503j
_journal_year 2004
_chemical_formula_moiety 'C16 H15 Br0.20 Cl0.80 Li N3 Si'
_chemical_formula_sum 'C16 H15 Br0.2 Cl0.8 Li N3 Si'
_chemical_formula_weight 328.68
_chemical_name_systematic
;
?
;
_space_group_IT_number 62
_symmetry_cell_setting orthorhombic
_symmetry_space_group_name_Hall '-P 2ac 2n'
_symmetry_space_group_name_H-M 'P n m a'
_atom_sites_solution_hydrogens geom
_atom_sites_solution_primary direct
_atom_sites_solution_secondary difmap
_audit_creation_method SHELXL-97
_cell_angle_alpha 90.00
_cell_angle_beta 90.00
_cell_angle_gamma 90.00
_cell_formula_units_Z 4
_cell_length_a 15.9893(6)
_cell_length_b 12.8602(4)
_cell_length_c 8.4619(2)
_cell_measurement_reflns_used 6490
_cell_measurement_temperature 180(2)
_cell_measurement_theta_max 27.48
_cell_measurement_theta_min 1.02
_cell_volume 1739.98(9)
_computing_cell_refinement 'HKL Scalepack (Otwinowski & Minor 1997)'
_computing_data_collection 'Collect (Nonius B.V. 1998)'
_computing_data_reduction
;
HKL Denzo and Scalepack (Otwinowski & Minor 1997)
;
_computing_publication_material 'SHELXL-97 (Sheldrick 1997)'
_computing_structure_refinement 'SHELXL-97 (Sheldrick 1997)'
_computing_structure_solution 'SIR-92 (Altomare et al. 1994)'
_diffrn_ambient_temperature 180(2)
_diffrn_measured_fraction_theta_full 0.985
_diffrn_measured_fraction_theta_max 0.985
_diffrn_measurement_device_type 'Nonius Kappa CCD'
_diffrn_measurement_method 'Thin slice \w and \f scans'
_diffrn_radiation_source 'fine-focus sealed tube'
_diffrn_radiation_type MoK\a
_diffrn_radiation_wavelength 0.71073
_diffrn_reflns_av_R_equivalents 0.0529
_diffrn_reflns_av_sigmaI/netI 0.0513
_diffrn_reflns_limit_h_max 20
_diffrn_reflns_limit_h_min -14
_diffrn_reflns_limit_k_max 16
_diffrn_reflns_limit_k_min -16
_diffrn_reflns_limit_l_max 10
_diffrn_reflns_limit_l_min -10
_diffrn_reflns_number 8753
_diffrn_reflns_theta_full 27.57
_diffrn_reflns_theta_max 27.57
_diffrn_reflns_theta_min 3.85
_exptl_absorpt_coefficient_mu 0.714
_exptl_absorpt_correction_T_max 0.996
_exptl_absorpt_correction_T_min 0.925
_exptl_absorpt_correction_type multi-scan
_exptl_absorpt_process_details
;
multi-scan from symmetry-related measurements
Sortav (Blessing 1995)
;
_exptl_crystal_density_diffrn 1.255
_exptl_crystal_density_method 'not measured'
_exptl_crystal_F_000 678
_exptl_crystal_size_max 0.16
_exptl_crystal_size_mid 0.05
_exptl_crystal_size_min 0.05
_refine_diff_density_max 0.318
_refine_diff_density_min -0.235
_refine_diff_density_rms 0.057
_refine_ls_extinction_method none
_refine_ls_goodness_of_fit_ref 1.044
_refine_ls_hydrogen_treatment mixed
_refine_ls_matrix_type full
_refine_ls_number_parameters 151
_refine_ls_number_reflns 2069
_refine_ls_number_restraints 0
_refine_ls_restrained_S_all 1.044
_refine_ls_R_factor_all 0.0764
_refine_ls_R_factor_gt 0.0463
_refine_ls_shift/su_max 0.000
_refine_ls_shift/su_mean 0.000
_refine_ls_structure_factor_coef Fsqd
_refine_ls_weighting_details 'calc w=1/[\s^2^(Fo^2^)+(0.0329P)^2^+0.8894P] where P=(Fo^2^+2Fc^2^)/3'
_refine_ls_weighting_scheme calc
_refine_ls_wR_factor_gt 0.0872
_refine_ls_wR_factor_ref 0.0982
_reflns_number_gt 1502
_reflns_number_total 2069
_reflns_threshold_expression >2sigma(I)
_cod_data_source_file b315503j.txt
_cod_data_source_block dw0312
_cod_original_sg_symbol_H-M Pnma
_cod_original_formula_sum 'C16 H15 Br0.20 Cl0.80 Li N3 Si'
_cod_database_code 7013860

loop_
_symmetry_equiv_pos_as_xyz
'x, y, z'
'x+1/2, -y+1/2, -z+1/2'
'-x, y+1/2, -z'
'-x+1/2, -y, z+1/2'
'-x, -y, -z'
'-x-1/2, y-1/2, z-1/2'
'x, -y-1/2, z'
'x-1/2, y, -z-1/2'

loop_
_atom_site_label
_atom_site_type_symbol
_atom_site_fract_x
_atom_site_fract_y
_atom_site_fract_z
_atom_site_U_iso_or_equiv
_atom_site_adp_type
_atom_site_occupancy
_atom_site_symmetry_multiplicity
_atom_site_calc_flag
_atom_site_refinement_flags
_atom_site_disorder_assembly
_atom_site_disorder_group
Si1 Si 0.55057(5) 0.2500 0.53134(9) 0.0353(2) Uani 1 2 d S . .
Li1 Li 0.7445(3) 0.2500 0.5597(6) 0.0371(12) Uani 1 2 d S . .
Cl1 Cl 0.88558(4) 0.2500 0.57488(7) 0.03867(19) Uani 0.80 2 d SP A 1
Br1 Br 0.88558(4) 0.2500 0.57488(7) 0.03867(19) Uani 0.20 2 d SP A 2
N1 N 0.67494(11) 0.37076(15) 0.6573(2) 0.0384(5) Uani 1 1 d . A .
N2 N 0.69040(16) 0.2500 0.3401(3) 0.0369(6) Uani 1 2 d S A .
C1 C 0.59041(14) 0.36510(17) 0.6469(2) 0.0347(5) Uani 1 1 d . . .
C3 C 0.70861(18) 0.4461(2) 0.7457(3) 0.0481(6) Uani 1 1 d . . .
H3 H 0.7689(16) 0.4455(19) 0.748(3) 0.048(7) Uiso 1 1 d . . .
C4 C 0.6621(2) 0.5176(2) 0.8288(3) 0.0579(8) Uani 1 1 d . A .
H4 H 0.6905(17) 0.568(2) 0.893(3) 0.063(8) Uiso 1 1 d . . .
C5 C 0.5768(2) 0.5125(2) 0.8199(3) 0.0592(8) Uani 1 1 d . . .
H5 H 0.5430(18) 0.560(2) 0.880(3) 0.073(9) Uiso 1 1 d . . .
C6 C 0.53997(18) 0.4359(2) 0.7278(3) 0.0463(6) Uani 1 1 d . A .
H6 H 0.4800(16) 0.4289(18) 0.716(3) 0.044(7) Uiso 1 1 d . . .
C7 C 0.60547(19) 0.2500 0.3344(3) 0.0336(7) Uani 1 2 d S . .
C9 C 0.7328(2) 0.2500 0.2037(4) 0.0405(8) Uani 1 2 d S . .
H9 H 0.795(2) 0.2500 0.212(3) 0.032(8) Uiso 1 2 d S . .
C10 C 0.6945(3) 0.2500 0.0573(4) 0.0484(9) Uani 1 2 d S A .
H10 H 0.725(2) 0.2500 -0.037(4) 0.038(8) Uiso 1 2 d S . .
C11 C 0.6087(2) 0.2500 0.0505(4) 0.0476(9) Uani 1 2 d S . .
H11 H 0.580(2) 0.2500 -0.049(4) 0.047(9) Uiso 1 2 d S . .
C12 C 0.5636(2) 0.2500 0.1906(4) 0.0408(8) Uani 1 2 d S A .
H12 H 0.501(2) 0.2500 0.190(3) 0.038(9) Uiso 1 2 d S . .
C13 C 0.4361(2) 0.2500 0.5054(5) 0.0534(10) Uani 1 2 d S . .
H13A H 0.413(3) 0.2500 0.610(6) 0.087(15) Uiso 1 2 d S . .
H13B H 0.4189(19) 0.187(2) 0.445(4) 0.083(10) Uiso 1 1 d . . .

loop_
_atom_site_aniso_label
_atom_site_aniso_U_11
_atom_site_aniso_U_22
_atom_site_aniso_U_33
_atom_site_aniso_U_23
_atom_site_aniso_U_13
_atom_site_aniso_U_12
Si1 0.0328(5) 0.0459(6) 0.0273(4) 0.000 -0.0017(3) 0.000
Li1 0.042(3) 0.039(3) 0.031(3) 0.000 -0.004(2) 0.000
Cl1 0.0313(3) 0.0451(4) 0.0396(3) 0.000 -0.0037(2) 0.000
Br1 0.0313(3) 0.0451(4) 0.0396(3) 0.000 -0.0037(2) 0.000
N1 0.0446(11) 0.0376(11) 0.0329(10) -0.0028(8) -0.0015(8) -0.0038(9)
N2 0.0391(15) 0.0449(17) 0.0266(13) 0.000 0.0021(11) 0.000
C1 0.0433(13) 0.0336(12) 0.0271(10) 0.0057(8) 0.0017(9) 0.0039(10)
C3 0.0574(17) 0.0444(15) 0.0424(13) -0.0047(11) 0.0014(12) -0.0099(13)
C4 0.087(2) 0.0398(16) 0.0468(15) -0.0082(12) 0.0074(15) -0.0153(16)
C5 0.091(2) 0.0354(16) 0.0514(16) -0.0028(12) 0.0177(15) 0.0092(16)
C6 0.0518(16) 0.0409(15) 0.0461(14) 0.0046(11) 0.0079(12) 0.0082(12)
C7 0.0372(17) 0.0368(18) 0.0270(15) 0.000 -0.0028(13) 0.000
C9 0.039(2) 0.048(2) 0.0343(18) 0.000 0.0068(14) 0.000
C10 0.069(3) 0.048(2) 0.0279(18) 0.000 0.0099(17) 0.000
C11 0.065(3) 0.052(2) 0.0263(17) 0.000 -0.0082(17) 0.000
C12 0.045(2) 0.046(2) 0.0314(17) 0.000 -0.0063(14) 0.000
C13 0.0324(18) 0.086(3) 0.042(2) 0.000 -0.0026(16) 0.000

loop_
_atom_type_symbol
_atom_type_description
_atom_type_scat_dispersion_real
_atom_type_scat_dispersion_imag
_atom_type_scat_source
C C 0.0033 0.0016 'International Tables Vol C Tables 4.2.6.8 and 6.1.1.4'
H H 0.0000 0.0000 'International Tables Vol C Tables 4.2.6.8 and 6.1.1.4'
N N 0.0061 0.0033 'International Tables Vol C Tables 4.2.6.8 and 6.1.1.4'
Si Si 0.0817 0.0704 'International Tables Vol C Tables 4.2.6.8 and 6.1.1.4'
Cl Cl 0.1484 0.1585 'International Tables Vol C Tables 4.2.6.8 and 6.1.1.4'
Li Li -0.0003 0.0001 'International Tables Vol C Tables 4.2.6.8 and 6.1.1.4'
Br Br -0.2901 2.4595 'International Tables Vol C Tables 4.2.6.8 and 6.1.1.4'

loop_
_geom_angle_atom_site_label_1
_geom_angle_atom_site_label_2
_geom_angle_atom_site_label_3
_geom_angle
_geom_angle_site_symmetry_1
_geom_angle_site_symmetry_3
_geom_angle_publ_flag
C13 Si1 C1 113.41(10) . . ?
C13 Si1 C1 113.41(10) . 7_565 ?
C1 Si1 C1 103.51(13) . 7_565 ?
C13 Si1 C7 110.93(16) . . ?
C1 Si1 C7 107.54(9) . . ?
C1 Si1 C7 107.54(9) 7_565 . ?
C13 Si1 Li1 177.59(16) . . ?
C1 Si1 Li1 67.85(8) . . ?
C1 Si1 Li1 67.85(8) 7_565 . ?
C7 Si1 Li1 66.66(13) . . ?
N2 Li1 N1 97.71(19) . . ?
N2 Li1 N1 97.71(19) . 7_565 ?
N1 Li1 N1 96.6(2) . 7_565 ?
N2 Li1 Cl1 118.2(2) . . ?
N1 Li1 Cl1 120.73(16) . . ?
N1 Li1 Cl1 120.73(16) 7_565 . ?
N2 Li1 Si1 60.62(15) . . ?
N1 Li1 Si1 59.86(14) . . ?
N1 Li1 Si1 59.86(14) 7_565 . ?
Cl1 Li1 Si1 178.8(2) . . ?
C3 N1 C1 118.4(2) . . ?
C3 N1 Li1 123.2(2) . . ?
C1 N1 Li1 117.82(19) . . ?
C9 N2 C7 118.4(3) . . ?
C9 N2 Li1 124.6(3) . . ?
C7 N2 Li1 117.0(2) . . ?
N1 C1 C6 120.6(2) . . ?
N1 C1 Si1 114.37(16) . . ?
C6 C1 Si1 124.85(18) . . ?
N1 C3 C4 123.5(3) . . ?
C5 C4 C3 118.7(3) . . ?
C4 C5 C6 119.2(3) . . ?
C5 C6 C1 119.6(3) . . ?
N2 C7 C12 120.8(3) . . ?
N2 C7 Si1 115.7(2) . . ?
C12 C7 Si1 123.4(2) . . ?
N2 C9 C10 123.2(3) . . ?
C11 C10 C9 118.7(3) . . ?
C10 C11 C12 118.9(3) . . ?
C11 C12 C7 119.9(3) . . ?

loop_
_geom_bond_atom_site_label_1
_geom_bond_atom_site_label_2
_geom_bond_distance
_geom_bond_site_symmetry_2
_geom_bond_publ_flag
Si1 C13 1.843(4) . ?
Si1 C1 1.885(2) . ?
Si1 C1 1.885(2) 7_565 ?
Si1 C7 1.884(3) . ?
Si1 Li1 3.110(5) . ?
Li1 N2 2.050(5) . ?
Li1 N1 2.081(4) . ?
Li1 N1 2.081(4) 7_565 ?
Li1 Cl1 2.260(5) . ?
N1 C3 1.338(3) . ?
N1 C1 1.356(3) . ?
N2 C9 1.339(4) . ?
N2 C7 1.359(4) . ?
C1 C6 1.396(3) . ?
C3 C4 1.376(4) . ?
C4 C5 1.366(4) . ?
C5 C6 1.388(4) . ?
C7 C12 1.389(4) . ?
C9 C10 1.383(5) . ?
C10 C11 1.373(5) . ?
C11 C12 1.388(5) . ?
